data_4075794
loop_
_publ_author_name
'S\'anchez-Castro, M. Esther'
'Ramirez-Monroy, Armando'
'Paz-Sandoval, M. Angeles'

_publ_contact_author
;     Angeles Paz-Sandoval
       
      Departamento de Qu\'imica
      Centro de Investigaci\'on y de Estudios Avanzados
      del Instituto Polit\'ecnico Nacional
      Apartado Postal 14-740
      07000 M\'exico, D.F.
      M\'exico
;
_publ_section_title
;
 Oxodienyl/Alkyne Coupling Reactions in Half-Open Ruthenocenes(II) and
 Related Species of Ru(IV)
;
_journal_issue 12
_journal_name_full Organometallics
_journal_page_first 2875
_journal_paper_doi 10.1021/om050018o
_journal_volume 24
_journal_year 2005
_chemical_formula_sum 'C44 H45 O1.5 Ru'
_chemical_formula_weight 698.87
_chemical_name_systematic
;
?
;
_space_group_IT_number 2
_symmetry_cell_setting triclinic
_symmetry_space_group_name_Hall '-P 1'
_symmetry_space_group_name_H-M 'P -1'
_atom_sites_solution_hydrogens geom
_atom_sites_solution_primary direct
_atom_sites_solution_secondary difmap
_audit_creation_method 'SHELXL-CIF-file updated by CIFRTF'
_cell_angle_alpha 74.28(2)
_cell_angle_beta 82.94(2)
_cell_angle_gamma 69.57(2)
_cell_formula_units_Z 2
_cell_length_a 9.8991(10)
_cell_length_b 10.9444(10)
_cell_length_c 17.9392(10)
_cell_measurement_reflns_used 600
_cell_measurement_temperature 253(2)
_cell_measurement_theta_max 27
_cell_measurement_theta_min 3
_cell_volume 1752.3(4)
_computing_cell_refinement 'CAD4 software (Enraf-Nonius, 1989)'
_computing_data_collection 'CAD4 software (Enraf-Nonius, 1989)'
_computing_data_reduction 'JANA98 (Petricek Vaclav, 1998)'
_computing_molecular_graphics 'Diamond 2.1e(Crystalimpact, 2003)'
_computing_publication_material 'SHELXL-97 (Sheldrick 1997)'
_computing_structure_refinement 'SHELXL-97 (Sheldrick 1997)'
_computing_structure_solution 'SHELXS-97(Sheldrick 1990)'
_diffrn_ambient_temperature 253(2)
_diffrn_detector_area_resol_mean 3
_diffrn_measured_fraction_theta_full 0.999
_diffrn_measured_fraction_theta_max 0.999
_diffrn_measurement_device_type 'Enraf-Nonius CAD4'
_diffrn_measurement_method omega-2theta
_diffrn_radiation_monochromator graphite
_diffrn_radiation_source 'fine-focus sealed tube'
_diffrn_radiation_type MoK\a
_diffrn_radiation_wavelength 0.71073
_diffrn_reflns_av_R_equivalents 0.0000
_diffrn_reflns_av_sigmaI/netI 0.2489
_diffrn_reflns_limit_h_max 11
_diffrn_reflns_limit_h_min -11
_diffrn_reflns_limit_k_max 13
_diffrn_reflns_limit_k_min -12
_diffrn_reflns_limit_l_max 21
_diffrn_reflns_limit_l_min 0
_diffrn_reflns_number 6497
_diffrn_reflns_theta_full 25.47
_diffrn_reflns_theta_max 25.47
_diffrn_reflns_theta_min 2.46
_diffrn_standards_interval_time 0
_diffrn_standards_number 100
_exptl_absorpt_coefficient_mu 0.482
_exptl_absorpt_correction_T_max 0.9336
_exptl_absorpt_correction_T_min 0.5779
_exptl_absorpt_correction_type refdelf
_exptl_absorpt_process_details
;
Walker, N. & Stuart, D (1983) Acta. Cryst. A39, 158-166
;
_exptl_crystal_colour red-orange
_exptl_crystal_density_diffrn 1.325
_exptl_crystal_density_method 'not measured'
_exptl_crystal_description triangle
_exptl_crystal_F_000 730
_exptl_crystal_size_max 0.27
_exptl_crystal_size_mid 0.10
_exptl_crystal_size_min 0.09
_refine_diff_density_max 0.485
_refine_diff_density_min -1.319
_refine_diff_density_rms 0.112
_refine_ls_extinction_coef 0.0028(6)
_refine_ls_extinction_expression Fc^*^=kFc[1+0.001xFc^2^\l^3^/sin(2\q)]^-1/4^
_refine_ls_extinction_method SHELXL
_refine_ls_goodness_of_fit_ref 0.886
_refine_ls_hydrogen_treatment mixed
_refine_ls_matrix_type full
_refine_ls_number_parameters 420
_refine_ls_number_reflns 6497
_refine_ls_number_restraints 4
_refine_ls_restrained_S_all 0.887
_refine_ls_R_factor_all 0.1879
_refine_ls_R_factor_gt 0.0493
_refine_ls_shift/su_max 0.001
_refine_ls_shift/su_mean 0.000
_refine_ls_structure_factor_coef Fsqd
_refine_ls_weighting_details 'calc w=1/[\s^2^(Fo^2^)+(0.0560P)^2^+0.0000P] where P=(Fo^2^+2Fc^2^)/3'
_refine_ls_weighting_scheme calc
_refine_ls_wR_factor_gt 0.1038
_refine_ls_wR_factor_ref 0.1357
_reflns_number_gt 2589
_reflns_number_total 6497
_reflns_threshold_expression >2sigma(I)
_cod_data_source_file om050018osi20050316_110511.cif
_cod_data_source_block compound9
_cod_depositor_comments
;
The following automatic conversions were performed:

'_symmetry_cell_setting' value 'Triclinic' changed to 'triclinic'
according to /home/saulius/struct/CIF-dictionaries/cif_core.dic
dictionary named 'cif_core.dic' version 2.4.1 from 2010-06-29.

Automatic conversion script
Id: cif_fix_values 1715 2011-07-08 13:25:40Z adriana 
;
_cod_original_cell_volume 1752.3(3)
_cod_original_sg_symbol_H-M P-1
_cod_original_formula_sum 'C44 H45 O1.50 Ru'
_cod_database_code 4075794

loop_
_symmetry_equiv_pos_as_xyz
'x, y, z'
'-x, -y, -z'

loop_
_atom_site_label
_atom_site_type_symbol
_atom_site_fract_x
_atom_site_fract_y
_atom_site_fract_z
_atom_site_U_iso_or_equiv
_atom_site_adp_type
_atom_site_occupancy
_atom_site_symmetry_multiplicity
_atom_site_calc_flag
_atom_site_refinement_flags
_atom_site_disorder_assembly
_atom_site_disorder_group
C1 C 0.6465(6) 0.8553(6) 0.8002(4) 0.0294(16) Uani 1 1 d . . .
C2 C 0.6828(7) 0.7055(6) 0.8081(4) 0.0288(16) Uani 1 1 d . . .
C3 C 0.8261(6) 0.6285(6) 0.7934(3) 0.0296(15) Uani 1 1 d . . .
H3 H 0.8529 0.5396 0.8297 0.036 Uiso 1 1 calc R . .
C4 C 0.9422(7) 0.6847(6) 0.7826(3) 0.0309(16) Uani 1 1 d . . .
C5 C 0.9026(7) 0.8312(7) 0.7924(4) 0.0376(18) Uani 1 1 d . . .
C6 C 0.7645(7) 0.8759(7) 0.8395(4) 0.0353(17) Uani 1 1 d . . .
H6 H 0.7402(16) 0.970(6) 0.8347(5) 0.042 Uiso 1 1 calc R . .
C7 C 0.7707(8) 0.8060(7) 0.9263(4) 0.0406(18) Uani 1 1 d . . .
C8 C 0.8924(10) 0.7044(8) 0.9594(5) 0.071(3) Uani 1 1 d . . .
H8 H 0.9748 0.6781 0.9286 0.086 Uiso 1 1 d R . .
C9 C 0.8920(13) 0.6449(9) 1.0373(6) 0.092(4) Uani 1 1 d . . .
H9 H 0.9753 0.5785 1.0588 0.110 Uiso 1 1 d R . .
C10 C 0.7744(15) 0.6797(11) 1.0835(6) 0.096(4) Uani 1 1 d . . .
H10 H 0.7750 0.6349 1.1355 0.115 Uiso 1 1 d R . .
C11 C 0.6550(12) 0.7788(11) 1.0522(6) 0.089(3) Uani 1 1 d . . .
H11 H 0.5731 0.8042 1.0836 0.107 Uiso 1 1 d R . .
C12 C 0.6542(9) 0.8427(9) 0.9742(5) 0.065(2) Uani 1 1 d . . .
H12 H 0.5726 0.9132 0.9540 0.078 Uiso 1 1 d R . .
C13 C 0.8904(6) 0.9263(6) 0.7134(4) 0.0312(16) Uani 1 1 d . . .
C14 C 1.0090(7) 0.9594(7) 0.6756(5) 0.0433(19) Uani 1 1 d . . .
H14 H 1.0956 0.9263 0.7011 0.052 Uiso 1 1 d R . .
C15 C 1.0004(8) 1.0410(7) 0.6024(5) 0.051(2) Uani 1 1 d . . .
H15 H 1.0816 1.0598 0.5775 0.062 Uiso 1 1 d R . .
C16 C 0.8692(8) 1.0956(7) 0.5650(4) 0.048(2) Uani 1 1 d . . .
H16 H 0.8613 1.1531 0.5157 0.057 Uiso 1 1 d R . .
C17 C 0.7518(7) 1.0621(6) 0.6032(4) 0.0371(17) Uani 1 1 d . . .
H17 H 0.6646 1.0963 0.5782 0.045 Uiso 1 1 d R . .
C18 C 0.7602(6) 0.9779(6) 0.6781(4) 0.0265(15) Uani 1 1 d . . .
C19 C 0.6279(6) 0.9402(6) 0.7142(3) 0.0249(14) Uani 1 1 d . . .
C20 C 0.5931(6) 0.8564(6) 0.6652(3) 0.0246(15) Uani 1 1 d . . .
C21 C 0.6834(6) 0.8065(6) 0.6032(4) 0.0286(16) Uani 1 1 d . . .
C22 C 0.8323(7) 0.7297(6) 0.6125(4) 0.0307(16) Uani 1 1 d . . .
H22 H 0.8781 0.7213 0.6568 0.037 Uiso 1 1 d R . .
C23 C 0.9115(7) 0.6641(7) 0.5547(4) 0.0467(19) Uani 1 1 d . . .
H23 H 1.0072 0.6098 0.5625 0.056 Uiso 1 1 d R . .
C24 C 0.8487(9) 0.6816(7) 0.4872(4) 0.053(2) Uani 1 1 d . . .
H24 H 0.9017 0.6395 0.4492 0.064 Uiso 1 1 d R . .
C25 C 0.7048(9) 0.7623(7) 0.4748(4) 0.051(2) Uani 1 1 d . . .
H25 H 0.6632 0.7760 0.4282 0.061 Uiso 1 1 d R . .
C26 C 0.6245(7) 0.8207(6) 0.5314(4) 0.0390(17) Uani 1 1 d . . .
H26 H 0.5283 0.8722 0.5223 0.047 Uiso 1 1 d R . .
C27 C 0.4939(6) 1.0661(6) 0.7160(3) 0.0286(15) Uani 1 1 d . . .
C28 C 0.3570(7) 1.0552(7) 0.7291(4) 0.0395(18) Uani 1 1 d . . .
H28 H 0.3471 0.9717 0.7349 0.047 Uiso 1 1 d R . .
C29 C 0.2358(7) 1.1635(7) 0.7341(4) 0.0447(19) Uani 1 1 d . . .
H29 H 0.1458 1.1524 0.7438 0.054 Uiso 1 1 d R . .
C30 C 0.2478(7) 1.2889(7) 0.7240(4) 0.0445(19) Uani 1 1 d . . .
H30 H 0.1655 1.3632 0.7246 0.053 Uiso 1 1 d R . .
C31 C 0.3801(8) 1.3023(7) 0.7141(4) 0.049(2) Uani 1 1 d . . .
H31 H 0.3888 1.3860 0.7097 0.059 Uiso 1 1 d R . .
C32 C 0.5046(7) 1.1912(6) 0.7099(4) 0.0366(17) Uani 1 1 d . . .
H32 H 0.5951 1.2013 0.7034 0.044 Uiso 1 1 d R . .
C33 C 0.6262(7) 0.4967(7) 0.6528(4) 0.0413(18) Uani 1 1 d . . .
C34 C 0.4965(7) 0.5891(7) 0.6739(5) 0.0449(19) Uani 1 1 d . . .
C35 C 0.4952(7) 0.5724(7) 0.7559(5) 0.0430(19) Uani 1 1 d . . .
C36 C 0.6249(7) 0.4696(7) 0.7845(4) 0.0408(18) Uani 1 1 d . . .
C37 C 0.7084(7) 0.4223(6) 0.7201(5) 0.0436(19) Uani 1 1 d . . .
C38 C 0.6634(9) 0.4681(8) 0.5744(5) 0.071(3) Uani 1 1 d . . .
H38A H 0.7654 0.4517 0.5672 0.106 Uiso 1 1 d R . .
H38B H 0.6415 0.3938 0.5666 0.106 Uiso 1 1 d R . .
H38C H 0.6130 0.5489 0.5378 0.106 Uiso 1 1 d R . .
C39 C 0.3722(7) 0.6753(7) 0.6228(5) 0.063(3) Uani 1 1 d . . .
H39A H 0.4020 0.6710 0.5703 0.095 Uiso 1 1 d R . .
H39B H 0.2855 0.6526 0.6359 0.095 Uiso 1 1 d R . .
H39C H 0.3545 0.7647 0.6279 0.095 Uiso 1 1 d R . .
C40 C 0.3686(7) 0.6402(8) 0.8049(5) 0.067(3) Uani 1 1 d . . .
H40A H 0.3053 0.5890 0.8263 0.101 Uiso 1 1 d R . .
H40B H 0.3150 0.7253 0.7728 0.101 Uiso 1 1 d R . .
H40C H 0.4097 0.6546 0.8462 0.101 Uiso 1 1 d R . .
C41 C 0.6578(8) 0.4037(8) 0.8685(4) 0.069(3) Uani 1 1 d . . .
H41A H 0.7516 0.3363 0.8721 0.103 Uiso 1 1 d R . .
H41B H 0.5892 0.3653 0.8992 0.103 Uiso 1 1 d R . .
H41C H 0.6605 0.4769 0.8874 0.103 Uiso 1 1 d R . .
C42 C 0.8465(7) 0.3081(7) 0.7250(5) 0.071(3) Uani 1 1 d . . .
H42A H 0.8990 0.3081 0.7666 0.106 Uiso 1 1 d R . .
H42B H 0.8344 0.2219 0.7338 0.106 Uiso 1 1 d R . .
H42C H 0.8990 0.3255 0.6769 0.106 Uiso 1 1 d R . .
C53 C 0.221(2) 0.897(2) 0.9406(13) 0.195(7) Uiso 1 1 d D . .
C54A C 0.077(3) 1.000(3) 0.9291(12) 0.211(18) Uiso 0.58(3) 1 d PD A 1
H54A H 0.0865 1.0877 0.9067 0.253 Uiso 0.58(3) 1 calc PR A 1
H54B H 0.0241 0.9817 0.8935 0.253 Uiso 0.58(3) 1 calc PR A 1
C54B C 0.138(2) 0.911(3) 1.0138(17) 0.22(3) Uiso 0.42(3) 1 d PD A 2
H54C H 0.1345 0.8242 1.0437 0.260 Uiso 0.42(3) 1 calc PR A 2
H54D H 0.1873 0.9437 1.0440 0.260 Uiso 0.42(3) 1 calc PR A 2
O2 O 0.0000 1.0000 1.0000 0.326(11) Uiso 1 2 d SD . .
O1 O 1.0675(5) 0.6232(4) 0.7672(3) 0.0521(14) Uani 1 1 d . . .
Ru1 Ru 0.67608(6) 0.64319(6) 0.70790(4) 0.0294(2) Uani 1 1 d . . .
H1 H 0.5520 0.8929 0.8263 0.044 Uiso 1 1 d R . .
H5 H 0.9988 0.8220 0.8191 0.044 Uiso 1 1 d R . .
H20 H 0.4721 0.8979 0.6521 0.044 Uiso 1 1 d R . .
H53A H 0.3285 0.8277 0.9520 0.45(14) Uiso 1 1 d R . .
H53B H 0.2383 0.9804 0.9058 0.43(14) Uiso 1 1 d R . .
H53C H 0.1823 0.8558 0.9075 0.20(6) Uiso 1 1 d R . .
H2 H 0.632(5) 0.674(5) 0.847(3) 0.010(15) Uiso 1 1 d . . .

loop_
_atom_site_aniso_label
_atom_site_aniso_U_11
_atom_site_aniso_U_22
_atom_site_aniso_U_33
_atom_site_aniso_U_23
_atom_site_aniso_U_13
_atom_site_aniso_U_12
C1 0.021(3) 0.037(4) 0.033(4) -0.011(3) -0.006(3) -0.009(3)
C2 0.040(4) 0.029(4) 0.020(4) 0.004(3) -0.004(3) -0.022(4)
C3 0.037(4) 0.022(4) 0.026(4) 0.003(3) -0.008(3) -0.009(3)
C4 0.035(4) 0.033(4) 0.021(4) 0.002(3) -0.009(3) -0.010(3)
C5 0.030(4) 0.038(4) 0.053(5) -0.024(4) -0.015(3) -0.007(3)
C6 0.041(4) 0.031(4) 0.036(5) -0.012(4) -0.006(3) -0.009(3)
C7 0.063(5) 0.035(4) 0.033(5) -0.009(4) -0.008(4) -0.023(4)
C8 0.095(7) 0.061(6) 0.043(6) -0.006(5) -0.027(5) -0.004(5)
C9 0.164(11) 0.061(7) 0.040(7) -0.007(5) -0.043(7) -0.017(7)
C10 0.180(13) 0.078(8) 0.033(7) -0.012(6) -0.005(8) -0.045(8)
C11 0.121(9) 0.103(9) 0.050(7) -0.025(7) 0.011(6) -0.046(8)
C12 0.079(6) 0.078(7) 0.031(5) -0.009(5) -0.001(5) -0.021(5)
C13 0.030(4) 0.022(4) 0.040(5) -0.007(3) 0.000(3) -0.009(3)
C14 0.031(4) 0.041(5) 0.065(6) -0.015(4) 0.003(4) -0.022(4)
C15 0.043(5) 0.044(5) 0.076(6) -0.020(5) 0.023(4) -0.029(4)
C16 0.057(5) 0.038(5) 0.047(5) -0.012(4) 0.019(4) -0.020(4)
C17 0.040(4) 0.035(4) 0.043(5) -0.018(4) 0.002(4) -0.015(3)
C18 0.036(4) 0.022(4) 0.027(4) -0.008(3) 0.012(3) -0.018(3)
C19 0.025(3) 0.025(4) 0.029(4) -0.009(3) 0.001(3) -0.012(3)
C20 0.030(4) 0.022(4) 0.025(4) 0.000(3) -0.007(3) -0.015(3)
C21 0.031(4) 0.017(3) 0.039(4) -0.007(3) -0.007(3) -0.007(3)
C22 0.044(4) 0.026(4) 0.023(4) -0.002(3) 0.003(3) -0.018(3)
C23 0.040(4) 0.042(5) 0.055(6) -0.008(4) 0.007(4) -0.015(4)
C24 0.073(6) 0.043(5) 0.042(5) -0.016(4) 0.024(4) -0.020(5)
C25 0.081(6) 0.036(5) 0.036(5) -0.009(4) -0.002(4) -0.018(4)
C26 0.046(4) 0.040(4) 0.025(4) -0.003(4) -0.008(3) -0.007(4)
C27 0.035(4) 0.029(4) 0.026(4) -0.011(3) 0.002(3) -0.013(3)
C28 0.040(4) 0.034(4) 0.047(5) -0.017(4) 0.006(4) -0.012(4)
C29 0.026(4) 0.047(5) 0.059(5) -0.019(4) 0.003(3) -0.007(4)
C30 0.044(4) 0.035(4) 0.049(5) -0.013(4) -0.007(4) -0.002(4)
C31 0.062(5) 0.034(5) 0.058(5) -0.024(4) 0.007(4) -0.018(4)
C32 0.036(4) 0.038(4) 0.041(5) -0.013(4) -0.001(3) -0.017(3)
C33 0.036(4) 0.034(4) 0.062(6) -0.019(4) -0.002(4) -0.016(4)
C34 0.031(4) 0.038(5) 0.072(6) -0.014(4) -0.020(4) -0.013(4)
C35 0.034(4) 0.036(4) 0.063(6) -0.011(4) -0.005(4) -0.015(4)
C36 0.042(4) 0.035(4) 0.053(5) -0.006(4) -0.004(4) -0.025(4)
C37 0.030(4) 0.022(4) 0.086(6) -0.016(4) -0.013(4) -0.010(3)
C38 0.095(7) 0.067(6) 0.071(6) -0.036(5) 0.005(5) -0.041(5)
C39 0.049(5) 0.042(5) 0.100(7) -0.005(5) -0.041(5) -0.013(4)
C40 0.034(4) 0.071(6) 0.109(8) -0.036(6) 0.013(5) -0.028(4)
C41 0.083(6) 0.051(5) 0.072(7) 0.011(5) -0.006(5) -0.041(5)
C42 0.041(5) 0.037(5) 0.128(8) -0.020(5) -0.020(5) 0.002(4)
O1 0.024(3) 0.043(3) 0.089(4) -0.020(3) -0.009(3) -0.005(2)
Ru1 0.0255(3) 0.0255(3) 0.0396(4) -0.0083(3) -0.0043(2) -0.0100(2)

loop_
_atom_type_symbol
_atom_type_description
_atom_type_scat_dispersion_real
_atom_type_scat_dispersion_imag
_atom_type_scat_source
C C 0.0033 0.0000 'International Tables Vol C Tables 4.2.6.8 and 6.1.1.4'
H H 0.0000 0.0000 'International Tables Vol C Tables 4.2.6.8 and 6.1.1.4'
O O 0.0106 0.0000 'International Tables Vol C Tables 4.2.6.8 and 6.1.1.4'
Ru Ru -1.2594 0.0000 'International Tables Vol C Tables 4.2.6.8 and 6.1.1.4'

loop_
_geom_angle_atom_site_label_1
_geom_angle_atom_site_label_2
_geom_angle_atom_site_label_3
_geom_angle
_geom_angle_site_symmetry_1
_geom_angle_site_symmetry_3
C2 C1 C6 108.4(5) . .
C2 C1 C19 113.2(5) . .
C6 C1 C19 111.4(5) . .
C2 C1 H1 111.1 . .
C6 C1 H1 108.2 . .
C19 C1 H1 104.4 . .
C3 C2 C1 118.9(5) . .
C3 C2 Ru1 74.7(4) . .
C1 C2 Ru1 117.6(4) . .
C3 C2 H2 120(3) . .
C1 C2 H2 109(3) . .
Ru1 C2 H2 113(3) . .
C2 C3 C4 121.2(6) . .
C2 C3 Ru1 67.2(3) . .
C4 C3 Ru1 129.0(4) . .
C2 C3 H3 110.8 . .
C4 C3 H3 110.8 . .
Ru1 C3 H3 110.8 . .
O1 C4 C3 123.5(6) . .
O1 C4 C5 119.3(6) . .
C3 C4 C5 117.2(5) . .
C13 C5 C6 109.6(5) . .
C13 C5 C4 108.7(5) . .
C6 C5 C4 113.8(6) . .
C13 C5 H5 109.8 . .
C6 C5 H5 114.4 . .
C4 C5 H5 100.1 . .
C5 C6 C7 115.7(6) . .
C5 C6 C1 106.1(5) . .
C7 C6 C1 111.5(5) . .
C5 C6 H6 107.7 . .
C7 C6 H6 107.7 . .
C1 C6 H6 107.7 . .
C12 C7 C8 117.2(7) . .
C12 C7 C6 120.3(7) . .
C8 C7 C6 122.5(7) . .
C9 C8 C7 120.2(9) . .
C9 C8 H8 120.2 . .
C7 C8 H8 119.6 . .
C10 C9 C8 121.9(10) . .
C10 C9 H9 119.0 . .
C8 C9 H9 119.1 . .
C9 C10 C11 118.7(10) . .
C9 C10 H10 120.4 . .
C11 C10 H10 120.9 . .
C10 C11 C12 120.4(10) . .
C10 C11 H11 119.5 . .
C12 C11 H11 120.1 . .
C7 C12 C11 121.6(9) . .
C7 C12 H12 119.1 . .
C11 C12 H12 119.3 . .
C18 C13 C14 120.3(6) . .
C18 C13 C5 118.6(6) . .
C14 C13 C5 121.1(6) . .
C15 C14 C13 121.5(7) . .
C15 C14 H14 119.3 . .
C13 C14 H14 119.2 . .
C14 C15 C16 119.7(6) . .
C14 C15 H15 120.2 . .
C16 C15 H15 120.1 . .
C17 C16 C15 118.3(7) . .
C17 C16 H16 121.1 . .
C15 C16 H16 120.5 . .
C16 C17 C18 122.2(6) . .
C16 C17 H17 118.9 . .
C18 C17 H17 118.9 . .
C13 C18 C17 118.0(6) . .
C13 C18 C19 123.1(6) . .
C17 C18 C19 118.7(6) . .
C18 C19 C27 111.8(5) . .
C18 C19 C1 114.0(5) . .
C27 C19 C1 105.3(5) . .
C18 C19 C20 109.1(5) . .
C27 C19 C20 108.5(4) . .
C1 C19 C20 108.1(5) . .
C21 C20 C19 125.3(5) . .
C21 C20 Ru1 74.3(3) . .
C19 C20 Ru1 115.6(4) . .
C21 C20 H20 113.1 . .
C19 C20 H20 110.1 . .
Ru1 C20 H20 114.3 . .
C22 C21 C26 116.3(6) . .
C22 C21 C20 122.1(6) . .
C26 C21 C20 121.3(6) . .
C22 C21 Ru1 78.3(4) . .
C26 C21 Ru1 122.6(4) . .
C20 C21 Ru1 67.2(3) . .
C23 C22 C21 120.2(6) . .
C23 C22 Ru1 123.8(4) . .
C21 C22 Ru1 66.0(3) . .
C23 C22 H22 119.6 . .
C21 C22 H22 120.2 . .
Ru1 C22 H22 81.1 . .
C24 C23 C22 120.5(7) . .
C24 C23 H23 119.7 . .
C22 C23 H23 119.8 . .
C23 C24 C25 120.4(7) . .
C23 C24 H24 120.1 . .
C25 C24 H24 119.6 . .
C26 C25 C24 120.1(7) . .
C26 C25 H25 119.9 . .
C24 C25 H25 120.0 . .
C25 C26 C21 122.4(6) . .
C25 C26 H26 118.4 . .
C21 C26 H26 119.2 . .
C32 C27 C28 117.0(6) . .
C32 C27 C19 122.5(5) . .
C28 C27 C19 120.4(5) . .
C29 C28 C27 122.2(6) . .
C29 C28 H28 119.1 . .
C27 C28 H28 118.7 . .
C28 C29 C30 119.9(6) . .
C28 C29 H29 120.0 . .
C30 C29 H29 120.1 . .
C31 C30 C29 119.4(7) . .
C31 C30 H30 120.5 . .
C29 C30 H30 120.1 . .
C30 C31 C32 120.6(6) . .
C30 C31 H31 119.6 . .
C32 C31 H31 119.7 . .
C27 C32 C31 120.6(6) . .
C27 C32 H32 119.4 . .
C31 C32 H32 120.0 . .
C34 C33 C37 109.2(6) . .
C34 C33 C38 125.6(7) . .
C37 C33 C38 124.7(7) . .
C34 C33 Ru1 69.9(4) . .
C37 C33 Ru1 70.7(4) . .
C38 C33 Ru1 131.6(5) . .
C33 C34 C35 107.8(6) . .
C33 C34 C39 126.6(7) . .
C35 C34 C39 125.1(7) . .
C33 C34 Ru1 74.0(4) . .
C35 C34 Ru1 68.6(4) . .
C39 C34 Ru1 129.4(5) . .
C36 C35 C34 107.9(6) . .
C36 C35 C40 125.9(7) . .
C34 C35 C40 125.7(6) . .
C36 C35 Ru1 71.7(4) . .
C34 C35 Ru1 73.8(4) . .
C40 C35 Ru1 126.1(5) . .
C35 C36 C37 108.3(6) . .
C35 C36 C41 125.8(7) . .
C37 C36 C41 125.0(7) . .
C35 C36 Ru1 70.5(4) . .
C37 C36 Ru1 74.2(4) . .
C41 C36 Ru1 129.4(5) . .
C33 C37 C36 106.7(6) . .
C33 C37 C42 127.0(7) . .
C36 C37 C42 126.0(7) . .
C33 C37 Ru1 73.1(4) . .
C36 C37 Ru1 68.3(4) . .
C42 C37 Ru1 128.2(5) . .
C33 C38 H38A 105.2 . .
C33 C38 H38B 116.6 . .
H38A C38 H38B 109.5 . .
C33 C38 H38C 106.5 . .
H38A C38 H38C 109.5 . .
H38B C38 H38C 109.5 . .
C34 C39 H39A 108.4 . .
C34 C39 H39B 115.2 . .
H39A C39 H39B 109.5 . .
C34 C39 H39C 104.6 . .
H39A C39 H39C 109.5 . .
H39B C39 H39C 109.5 . .
C35 C40 H40A 114.5 . .
C35 C40 H40B 107.5 . .
H40A C40 H40B 109.5 . .
C35 C40 H40C 106.3 . .
H40A C40 H40C 109.5 . .
H40B C40 H40C 109.5 . .
C36 C41 H41A 109.1 . .
C36 C41 H41B 116.7 . .
H41A C41 H41B 109.5 . .
C36 C41 H41C 102.2 . .
H41A C41 H41C 109.5 . .
H41B C41 H41C 109.5 . .
C37 C42 H42A 107.4 . .
C37 C42 H42B 114.0 . .
H42A C42 H42B 109.5 . .
C37 C42 H42C 107.0 . .
H42A C42 H42C 109.5 . .
H42B C42 H42C 109.5 . .
C54B C53 C54A 66.9(16) . .
C54B C53 H53A 110.5 . .
C54A C53 H53A 174.1 . .
C54B C53 H53B 116.8 . .
C54A C53 H53B 74.9 . .
H53A C53 H53B 102.4 . .
C54B C53 H53C 114.9 . .
C54A C53 H53C 82.7 . .
H53A C53 H53C 103.2 . .
H53B C53 H53C 107.5 . .
O2 C54A C53 110.0(18) . .
O2 C54A H54A 109.7 . .
C53 C54A H54A 109.7 . .
O2 C54A H54B 109.7 . .
C53 C54A H54B 109.7 . .
H54A C54A H54B 108.2 . .
O2 C54A H53B 132.6 . .
C53 C54A H53B 39.1 . .
H54A C54A H53B 71.5 . .
H54B C54A H53B 114.8 . .
O2 C54B C53 111(2) . .
O2 C54B H54C 109.4 . .
C53 C54B H54C 109.4 . .
O2 C54B H54D 109.4 . .
C53 C54B H54D 109.4 . .
H54C C54B H54D 108.0 . .
C54B O2 C54B 180(3) 2_577 .
C54B O2 C54A 108.5(16) 2_577 .
C54B O2 C54A 71.5(16) . .
C54B O2 C54A 71.5(16) 2_577 2_577
C54B O2 C54A 108.5(16) . 2_577
C54A O2 C54A 180.000(10) . 2_577
C2 Ru1 C20 79.4(2) . .
C2 Ru1 C35 91.9(3) . .
C20 Ru1 C35 108.1(2) . .
C2 Ru1 C36 87.5(3) . .
C20 Ru1 C36 143.3(2) . .
C35 Ru1 C36 37.8(2) . .
C2 Ru1 C3 38.1(2) . .
C20 Ru1 C3 99.9(2) . .
C35 Ru1 C3 115.3(3) . .
C36 Ru1 C3 89.9(2) . .
C2 Ru1 C21 109.6(2) . .
C20 Ru1 C21 38.5(2) . .
C35 Ru1 C21 128.6(2) . .
C36 Ru1 C21 160.3(2) . .
C3 Ru1 C21 109.6(2) . .
C2 Ru1 C34 127.0(3) . .
C20 Ru1 C34 99.2(2) . .
C35 Ru1 C34 37.5(2) . .
C36 Ru1 C34 62.3(3) . .
C3 Ru1 C34 151.4(3) . .
C21 Ru1 C34 98.6(2) . .
C2 Ru1 C37 118.4(3) . .
C20 Ru1 C37 158.8(2) . .
C35 Ru1 C37 62.6(2) . .
C36 Ru1 C37 37.5(2) . .
C3 Ru1 C37 101.4(2) . .
C21 Ru1 C37 130.6(3) . .
C34 Ru1 C37 61.4(2) . .
C2 Ru1 C33 148.5(3) . .
C20 Ru1 C33 122.8(2) . .
C35 Ru1 C33 61.4(3) . .
C36 Ru1 C33 61.3(3) . .
C3 Ru1 C33 136.7(2) . .
C21 Ru1 C33 100.6(2) . .
C34 Ru1 C33 36.1(2) . .
C37 Ru1 C33 36.2(2) . .
C2 Ru1 C22 106.9(2) . .
C20 Ru1 C22 67.1(2) . .
C35 Ru1 C22 158.7(2) . .
C36 Ru1 C22 149.4(2) . .
C3 Ru1 C22 85.9(2) . .
C21 Ru1 C22 35.7(2) . .
C34 Ru1 C22 121.3(3) . .
C37 Ru1 C22 114.0(2) . .
C33 Ru1 C22 102.7(2) . .

loop_
_geom_bond_atom_site_label_1
_geom_bond_atom_site_label_2
_geom_bond_distance
_geom_bond_site_symmetry_2
C1 C2 1.520(8) .
C1 C6 1.545(8) .
C1 C19 1.565(8) .
C1 H1 0.9959 .
C2 C3 1.409(8) .
C2 Ru1 2.104(6) .
C2 H2 0.87(5) .
C3 C4 1.452(8) .
C3 Ru1 2.201(6) .
C3 H3 0.9800 .
C4 O1 1.226(7) .
C4 C5 1.566(8) .
C5 C13 1.504(9) .
C5 C6 1.515(9) .
C5 H5 1.0799 .
C6 C7 1.536(9) .
C6 H6 0.9564 .
C7 C12 1.359(9) .
C7 C8 1.386(9) .
C8 C9 1.373(11) .
C8 H8 0.9301 .
C9 C10 1.346(13) .
C9 H9 0.9300 .
C10 C11 1.351(12) .
C10 H10 0.9300 .
C11 C12 1.385(11) .
C11 H11 0.9301 .
C12 H12 0.9300 .
C13 C18 1.370(8) .
C13 C14 1.391(8) .
C14 C15 1.368(9) .
C14 H14 0.9300 .
C15 C16 1.396(9) .
C15 H15 0.9301 .
C16 C17 1.386(9) .
C16 H16 0.9301 .
C17 C18 1.403(8) .
C17 H17 0.9300 .
C18 C19 1.526(7) .
C19 C27 1.548(8) .
C19 C20 1.569(7) .
C20 C21 1.443(8) .
C20 Ru1 2.134(6) .
C20 H20 1.1525 .
C21 C22 1.424(8) .
C21 C26 1.426(8) .
C21 Ru1 2.229(6) .
C22 C23 1.420(8) .
C22 Ru1 2.389(6) .
C22 H22 0.9301 .
C23 C24 1.366(9) .
C23 H23 0.9300 .
C24 C25 1.398(9) .
C24 H24 0.9300 .
C25 C26 1.367(9) .
C25 H25 0.9300 .
C26 H26 0.9300 .
C27 C32 1.384(8) .
C27 C28 1.388(8) .
C28 C29 1.375(8) .
C28 H28 0.9300 .
C29 C30 1.380(9) .
C29 H29 0.9300 .
C30 C31 1.353(9) .
C30 H30 0.9299 .
C31 C32 1.409(8) .
C31 H31 0.9300 .
C32 H32 0.9300 .
C33 C34 1.413(9) .
C33 C37 1.424(9) .
C33 C38 1.497(9) .
C33 Ru1 2.308(6) .
C34 C35 1.430(9) .
C34 C39 1.498(8) .
C34 Ru1 2.254(6) .
C35 C36 1.421(9) .
C35 C40 1.526(9) .
C35 Ru1 2.185(7) .
C36 C37 1.441(9) .
C36 C41 1.507(9) .
C36 Ru1 2.200(7) .
C37 C42 1.489(8) .
C37 Ru1 2.277(6) .
C38 H38A 0.9600 .
C38 H38B 0.9601 .
C38 H38C 0.9600 .
C39 H39A 0.9600 .
C39 H39B 0.9600 .
C39 H39C 0.9600 .
C40 H40A 0.9600 .
C40 H40B 0.9599 .
C40 H40C 0.9601 .
C41 H41A 0.9599 .
C41 H41B 0.9601 .
C41 H41C 0.9600 .
C42 H42A 0.9600 .
C42 H42B 0.9600 .
C42 H42C 0.9601 .
C53 C54B 1.473(18) .
C53 C54A 1.475(17) .
C53 H53A 1.0762 .
C53 H53B 1.0183 .
C53 H53C 1.0068 .
C54A O2 1.398(17) .
C54A H54A 0.9700 .
C54A H54B 0.9700 .
C54A H53B 1.5583 .
C54B O2 1.381(19) .
C54B H54C 0.9700 .
C54B H54D 0.9700 .
O2 C54B 1.381(19) 2_577
O2 C54A 1.398(17) 2_577

loop_
_geom_torsion_atom_site_label_1
_geom_torsion_atom_site_label_2
_geom_torsion_atom_site_label_3
_geom_torsion_atom_site_label_4
_geom_torsion
_geom_torsion_site_symmetry_4
C6 C1 C2 C3 -44.5(7) .
C19 C1 C2 C3 79.6(7) .
C6 C1 C2 Ru1 -131.5(5) .
C19 C1 C2 Ru1 -7.4(6) .
C1 C2 C3 C4 9.4(9) .
Ru1 C2 C3 C4 122.9(6) .
C1 C2 C3 Ru1 -113.5(6) .
C2 C3 C4 O1 -177.5(6) .
Ru1 C3 C4 O1 -92.9(7) .
C2 C3 C4 C5 3.2(9) .
Ru1 C3 C4 C5 87.8(7) .
O1 C4 C5 C13 79.4(7) .
C3 C4 C5 C13 -101.2(6) .
O1 C4 C5 C6 -158.1(6) .
C3 C4 C5 C6 21.3(8) .
C13 C5 C6 C7 -168.5(5) .
C4 C5 C6 C7 69.5(7) .
C13 C5 C6 C1 67.3(6) .
C4 C5 C6 C1 -54.7(7) .
C2 C1 C6 C5 65.4(7) .
C19 C1 C6 C5 -59.8(7) .
C2 C1 C6 C7 -61.5(7) .
C19 C1 C6 C7 173.4(5) .
C5 C6 C7 C12 177.4(6) .
C1 C6 C7 C12 -61.2(8) .
C5 C6 C7 C8 -2.6(9) .
C1 C6 C7 C8 118.8(7) .
C12 C7 C8 C9 0.2(12) .
C6 C7 C8 C9 -179.8(7) .
C7 C8 C9 C10 1.7(15) .
C8 C9 C10 C11 -1.9(16) .
C9 C10 C11 C12 0.1(16) .
C8 C7 C12 C11 -1.9(12) .
C6 C7 C12 C11 178.1(7) .
C10 C11 C12 C7 1.8(14) .
C6 C5 C13 C18 -37.3(8) .
C4 C5 C13 C18 87.6(7) .
C6 C5 C13 C14 144.1(6) .
C4 C5 C13 C14 -90.9(7) .
C18 C13 C14 C15 -1.5(10) .
C5 C13 C14 C15 177.0(6) .
C13 C14 C15 C16 1.8(11) .
C14 C15 C16 C17 -1.6(10) .
C15 C16 C17 C18 1.4(10) .
C14 C13 C18 C17 1.2(9) .
C5 C13 C18 C17 -177.4(5) .
C14 C13 C18 C19 176.7(6) .
C5 C13 C18 C19 -1.9(9) .
C16 C17 C18 C13 -1.1(9) .
C16 C17 C18 C19 -176.8(6) .
C13 C18 C19 C27 128.3(6) .
C17 C18 C19 C27 -56.2(7) .
C13 C18 C19 C1 9.1(8) .
C17 C18 C19 C1 -175.5(5) .
C13 C18 C19 C20 -111.8(6) .
C17 C18 C19 C20 63.7(7) .
C2 C1 C19 C18 -99.7(6) .
C6 C1 C19 C18 22.8(7) .
C2 C1 C19 C27 137.5(5) .
C6 C1 C19 C27 -100.0(5) .
C2 C1 C19 C20 21.7(6) .
C6 C1 C19 C20 144.2(5) .
C18 C19 C20 C21 8.3(8) .
C27 C19 C20 C21 130.3(6) .
C1 C19 C20 C21 -116.1(6) .
C18 C19 C20 Ru1 96.6(5) .
C27 C19 C20 Ru1 -141.4(4) .
C1 C19 C20 Ru1 -27.8(5) .
C19 C20 C21 C22 52.1(8) .
Ru1 C20 C21 C22 -58.4(5) .
C19 C20 C21 C26 -134.1(6) .
Ru1 C20 C21 C26 115.4(6) .
C19 C20 C21 Ru1 110.5(5) .
C26 C21 C22 C23 -4.4(8) .
C20 C21 C22 C23 169.7(6) .
Ru1 C21 C22 C23 116.4(5) .
C26 C21 C22 Ru1 -120.8(5) .
C20 C21 C22 Ru1 53.3(5) .
C21 C22 C23 C24 4.6(9) .
Ru1 C22 C23 C24 84.4(8) .
C22 C23 C24 C25 -1.2(10) .
C23 C24 C25 C26 -2.2(11) .
C24 C25 C26 C21 2.2(10) .
C22 C21 C26 C25 1.1(9) .
C20 C21 C26 C25 -173.1(6) .
Ru1 C21 C26 C25 -91.7(7) .
C18 C19 C27 C32 -19.6(8) .
C1 C19 C27 C32 104.6(6) .
C20 C19 C27 C32 -139.9(6) .
C18 C19 C27 C28 164.7(6) .
C1 C19 C27 C28 -71.1(7) .
C20 C19 C27 C28 44.4(7) .
C32 C27 C28 C29 1.5(10) .
C19 C27 C28 C29 177.4(6) .
C27 C28 C29 C30 1.7(11) .
C28 C29 C30 C31 -4.2(11) .
C29 C30 C31 C32 3.5(11) .
C28 C27 C32 C31 -2.2(9) .
C19 C27 C32 C31 -178.1(6) .
C30 C31 C32 C27 -0.3(11) .
C37 C33 C34 C35 -0.7(7) .
C38 C33 C34 C35 172.0(6) .
Ru1 C33 C34 C35 -60.7(4) .
C37 C33 C34 C39 -172.5(6) .
C38 C33 C34 C39 0.2(11) .
Ru1 C33 C34 C39 127.5(7) .
C37 C33 C34 Ru1 60.0(5) .
C38 C33 C34 Ru1 -127.4(7) .
C33 C34 C35 C36 0.1(7) .
C39 C34 C35 C36 172.1(6) .
Ru1 C34 C35 C36 -64.0(4) .
C33 C34 C35 C40 -172.7(6) .
C39 C34 C35 C40 -0.8(11) .
Ru1 C34 C35 C40 123.1(7) .
C33 C34 C35 Ru1 64.2(5) .
C39 C34 C35 Ru1 -123.9(6) .
C34 C35 C36 C37 0.4(7) .
C40 C35 C36 C37 173.3(6) .
Ru1 C35 C36 C37 -65.0(4) .
C34 C35 C36 C41 -169.4(6) .
C40 C35 C36 C41 3.4(11) .
Ru1 C35 C36 C41 125.1(7) .
C34 C35 C36 Ru1 65.5(5) .
C40 C35 C36 Ru1 -121.7(7) .
C34 C33 C37 C36 0.9(7) .
C38 C33 C37 C36 -171.8(6) .
Ru1 C33 C37 C36 60.4(4) .
C34 C33 C37 C42 175.1(6) .
C38 C33 C37 C42 2.4(11) .
Ru1 C33 C37 C42 -125.4(7) .
C34 C33 C37 Ru1 -59.5(5) .
C38 C33 C37 Ru1 127.8(7) .
C35 C36 C37 C33 -0.8(7) .
C41 C36 C37 C33 169.1(6) .
Ru1 C36 C37 C33 -63.5(4) .
C35 C36 C37 C42 -175.1(6) .
C41 C36 C37 C42 -5.2(10) .
Ru1 C36 C37 C42 122.2(6) .
C35 C36 C37 Ru1 62.7(4) .
C41 C36 C37 Ru1 -127.4(6) .
C54B C53 C54A O2 -5(2) .
C54A C53 C54B O2 5(2) .
C53 C54B O2 C54B -78(100) 2_577
C53 C54B O2 C54A -6(3) .
C53 C54B O2 C54A 174(3) 2_577
C53 C54A O2 C54B -174(2) 2_577
C53 C54A O2 C54B 6(2) .
C53 C54A O2 C54A 177(100) 2_577
C3 C2 Ru1 C20 -121.4(4) .
C1 C2 Ru1 C20 -6.5(4) .
C3 C2 Ru1 C35 130.6(4) .
C1 C2 Ru1 C35 -114.5(5) .
C3 C2 Ru1 C36 93.0(4) .
C1 C2 Ru1 C36 -152.0(5) .
C1 C2 Ru1 C3 114.9(6) .
C3 C2 Ru1 C21 -97.1(4) .
C1 C2 Ru1 C21 17.9(5) .
C3 C2 Ru1 C34 145.1(4) .
C1 C2 Ru1 C34 -100.0(5) .
C3 C2 Ru1 C37 70.9(4) .
C1 C2 Ru1 C37 -174.1(4) .
C3 C2 Ru1 C33 100.1(5) .
C1 C2 Ru1 C33 -145.0(4) .
C3 C2 Ru1 C22 -59.5(4) .
C1 C2 Ru1 C22 55.4(5) .
C21 C20 Ru1 C2 141.5(4) .
C19 C20 Ru1 C2 19.4(4) .
C21 C20 Ru1 C35 -130.0(4) .
C19 C20 Ru1 C35 108.0(4) .
C21 C20 Ru1 C36 -147.5(4) .
C19 C20 Ru1 C36 90.4(5) .
C21 C20 Ru1 C3 109.1(3) .
C19 C20 Ru1 C3 -12.9(4) .
C19 C20 Ru1 C21 -122.0(5) .
C21 C20 Ru1 C34 -92.4(4) .
C19 C20 Ru1 C34 145.6(4) .
C21 C20 Ru1 C37 -69.8(8) .
C19 C20 Ru1 C37 168.2(6) .
C21 C20 Ru1 C33 -62.8(4) .
C19 C20 Ru1 C33 175.1(4) .
C21 C20 Ru1 C22 27.8(3) .
C19 C20 Ru1 C22 -94.2(4) .
C36 C35 Ru1 C2 -83.5(4) .
C34 C35 Ru1 C2 160.9(4) .
C40 C35 Ru1 C2 38.1(7) .
C36 C35 Ru1 C20 -162.9(4) .
C34 C35 Ru1 C20 81.4(4) .
C40 C35 Ru1 C20 -41.3(7) .
C34 C35 Ru1 C36 -115.7(6) .
C40 C35 Ru1 C36 121.6(9) .
C36 C35 Ru1 C3 -52.2(5) .
C34 C35 Ru1 C3 -167.9(4) .
C40 C35 Ru1 C3 69.4(7) .
C36 C35 Ru1 C21 159.5(4) .
C34 C35 Ru1 C21 43.8(5) .
C40 C35 Ru1 C21 -79.0(7) .
C36 C35 Ru1 C34 115.7(6) .
C40 C35 Ru1 C34 -122.8(8) .
C36 C35 Ru1 C37 37.8(4) .
C34 C35 Ru1 C37 -77.8(4) .
C40 C35 Ru1 C37 159.4(8) .
C36 C35 Ru1 C33 79.0(4) .
C34 C35 Ru1 C33 -36.7(4) .
C40 C35 Ru1 C33 -159.5(7) .
C36 C35 Ru1 C22 124.0(6) .
C34 C35 Ru1 C22 8.3(9) .
C40 C35 Ru1 C22 -114.4(8) .
C35 C36 Ru1 C2 96.3(5) .
C37 C36 Ru1 C2 -147.1(4) .
C41 C36 Ru1 C2 -24.5(7) .
C35 C36 Ru1 C20 27.9(6) .
C37 C36 Ru1 C20 144.5(4) .
C41 C36 Ru1 C20 -92.9(7) .
C37 C36 Ru1 C35 116.6(6) .
C41 C36 Ru1 C35 -120.8(9) .
C35 C36 Ru1 C3 134.4(4) .
C37 C36 Ru1 C3 -109.0(4) .
C41 C36 Ru1 C3 13.6(7) .
C35 C36 Ru1 C21 -54.4(9) .
C37 C36 Ru1 C21 62.2(9) .
C41 C36 Ru1 C21 -175.2(6) .
C35 C36 Ru1 C34 -38.3(4) .
C37 C36 Ru1 C34 78.2(4) .
C41 C36 Ru1 C34 -159.2(8) .
C35 C36 Ru1 C37 -116.6(6) .
C41 C36 Ru1 C37 122.6(8) .
C35 C36 Ru1 C33 -79.5(4) .
C37 C36 Ru1 C33 37.1(4) .
C41 C36 Ru1 C33 159.7(8) .
C35 C36 Ru1 C22 -143.7(5) .
C37 C36 Ru1 C22 -27.2(7) .
C41 C36 Ru1 C22 95.4(8) .
C4 C3 Ru1 C2 -112.5(7) .
C2 C3 Ru1 C20 58.4(4) .
C4 C3 Ru1 C20 -54.1(6) .
C2 C3 Ru1 C35 -57.1(4) .
C4 C3 Ru1 C35 -169.6(5) .
C2 C3 Ru1 C36 -86.1(4) .
C4 C3 Ru1 C36 161.5(6) .
C2 C3 Ru1 C21 97.0(4) .
C4 C3 Ru1 C21 -15.4(6) .
C2 C3 Ru1 C34 -72.6(6) .
C4 C3 Ru1 C34 174.9(5) .
C2 C3 Ru1 C37 -122.0(4) .
C4 C3 Ru1 C37 125.5(6) .
C2 C3 Ru1 C33 -131.5(4) .
C4 C3 Ru1 C33 116.1(6) .
C2 C3 Ru1 C22 124.3(4) .
C4 C3 Ru1 C22 11.8(6) .
C22 C21 Ru1 C2 92.0(4) .
C26 C21 Ru1 C2 -154.1(5) .
C20 C21 Ru1 C2 -40.5(4) .
C22 C21 Ru1 C20 132.5(5) .
C26 C21 Ru1 C20 -113.6(6) .
C22 C21 Ru1 C35 -158.8(4) .
C26 C21 Ru1 C35 -44.9(6) .
C20 C21 Ru1 C35 68.6(4) .
C22 C21 Ru1 C36 -119.2(7) .
C26 C21 Ru1 C36 -5.3(11) .
C20 C21 Ru1 C36 108.2(7) .
C22 C21 Ru1 C3 51.4(4) .
C26 C21 Ru1 C3 165.3(5) .
C20 C21 Ru1 C3 -81.1(4) .
C22 C21 Ru1 C34 -133.6(4) .
C26 C21 Ru1 C34 -19.7(6) .
C20 C21 Ru1 C34 93.9(4) .
C22 C21 Ru1 C37 -74.1(4) .
C26 C21 Ru1 C37 39.9(6) .
C20 C21 Ru1 C37 153.4(3) .
C22 C21 Ru1 C33 -97.0(4) .
C26 C21 Ru1 C33 16.9(6) .
C20 C21 Ru1 C33 130.5(3) .
C26 C21 Ru1 C22 113.9(7) .
C20 C21 Ru1 C22 -132.5(5) .
C33 C34 Ru1 C2 -141.2(4) .
C35 C34 Ru1 C2 -24.2(5) .
C39 C34 Ru1 C2 94.3(8) .
C33 C34 Ru1 C20 135.2(4) .
C35 C34 Ru1 C20 -107.8(4) .
C39 C34 Ru1 C20 10.7(7) .
C33 C34 Ru1 C35 -117.0(6) .
C39 C34 Ru1 C35 118.5(9) .
C33 C34 Ru1 C36 -78.4(5) .
C35 C34 Ru1 C36 38.6(4) .
C39 C34 Ru1 C36 157.1(8) .
C33 C34 Ru1 C3 -93.6(6) .
C35 C34 Ru1 C3 23.3(7) .
C39 C34 Ru1 C3 141.8(7) .
C33 C34 Ru1 C21 96.2(4) .
C35 C34 Ru1 C21 -146.8(4) .
C39 C34 Ru1 C21 -28.3(7) .
C33 C34 Ru1 C37 -35.6(4) .
C35 C34 Ru1 C37 81.4(4) .
C39 C34 Ru1 C37 -160.1(8) .
C35 C34 Ru1 C33 117.0(6) .
C39 C34 Ru1 C33 -124.5(9) .
C33 C34 Ru1 C22 66.6(5) .
C35 C34 Ru1 C22 -176.5(4) .
C39 C34 Ru1 C22 -58.0(8) .
C33 C37 Ru1 C2 154.5(4) .
C36 C37 Ru1 C2 38.1(5) .
C42 C37 Ru1 C2 -81.4(8) .
C33 C37 Ru1 C20 9.9(9) .
C36 C37 Ru1 C20 -106.5(8) .
C42 C37 Ru1 C20 134.1(7) .
C33 C37 Ru1 C35 78.2(4) .
C36 C37 Ru1 C35 -38.1(4) .
C42 C37 Ru1 C35 -157.6(8) .
C33 C37 Ru1 C36 116.4(6) .
C42 C37 Ru1 C36 -119.5(9) .
C33 C37 Ru1 C3 -169.0(4) .
C36 C37 Ru1 C3 74.7(4) .
C42 C37 Ru1 C3 -44.8(8) .
C33 C37 Ru1 C21 -40.5(5) .
C36 C37 Ru1 C21 -156.8(4) .
C42 C37 Ru1 C21 83.7(8) .
C33 C37 Ru1 C34 35.5(4) .
C36 C37 Ru1 C34 -80.8(4) .
C42 C37 Ru1 C34 159.7(8) .
C36 C37 Ru1 C33 -116.4(6) .
C42 C37 Ru1 C33 124.2(9) .
C33 C37 Ru1 C22 -78.4(4) .
C36 C37 Ru1 C22 165.3(4) .
C42 C37 Ru1 C22 45.8(8) .
C34 C33 Ru1 C2 73.5(7) .
C37 C33 Ru1 C2 -46.5(7) .
C38 C33 Ru1 C2 -166.3(6) .
C34 C33 Ru1 C20 -55.8(5) .
C37 C33 Ru1 C20 -175.8(4) .
C38 C33 Ru1 C20 64.5(7) .
C34 C33 Ru1 C35 38.2(4) .
C37 C33 Ru1 C35 -81.8(4) .
C38 C33 Ru1 C35 158.5(8) .
C34 C33 Ru1 C36 81.5(5) .
C37 C33 Ru1 C36 -38.5(4) .
C38 C33 Ru1 C36 -158.2(8) .
C34 C33 Ru1 C3 135.8(4) .
C37 C33 Ru1 C3 15.8(6) .
C38 C33 Ru1 C3 -103.9(7) .
C34 C33 Ru1 C21 -90.1(5) .
C37 C33 Ru1 C21 149.9(4) .
C38 C33 Ru1 C21 30.2(7) .
C37 C33 Ru1 C34 -120.0(6) .
C38 C33 Ru1 C34 120.3(9) .
C34 C33 Ru1 C37 120.0(6) .
C38 C33 Ru1 C37 -119.8(9) .
C34 C33 Ru1 C22 -126.5(4) .
C37 C33 Ru1 C22 113.5(4) .
C38 C33 Ru1 C22 -6.3(7) .
C23 C22 Ru1 C2 148.5(6) .
C21 C22 Ru1 C2 -100.2(4) .
C23 C22 Ru1 C20 -141.3(6) .
C21 C22 Ru1 C20 -29.9(3) .
C23 C22 Ru1 C35 -60.4(9) .
C21 C22 Ru1 C35 51.0(8) .
C23 C22 Ru1 C36 33.3(8) .
C21 C22 Ru1 C36 144.7(4) .
C23 C22 Ru1 C3 116.2(6) .
C21 C22 Ru1 C3 -132.4(4) .
C23 C22 Ru1 C21 -111.4(7) .
C23 C22 Ru1 C34 -54.4(6) .
C21 C22 Ru1 C34 57.0(4) .
C23 C22 Ru1 C37 15.6(7) .
C21 C22 Ru1 C37 127.0(4) .
C23 C22 Ru1 C33 -20.8(6) .
C21 C22 Ru1 C33 90.6(4) .
